data_4323300
loop_
_publ_author_name
'Volkmar Stenzel'
'J\"org Jeske'
'Wolf-Walther du Mont'
'Peter G. Jones'

_publ_contact_author
;
      Jones, Peter G.
      Institut f\"ur Analytische und Anorganische Chemie
      Technische Universit\"at Braunschweig
      Postfach 3329
      38023 Braunschweig
      Germany
;
_publ_contact_author_email P.Jones@tu-bs.de
_publ_contact_author_fax '049 531 391-5387'
_publ_contact_author_phone '049 531 391-5382'
_publ_section_title
;
 Supramolecular Soft-Soft Interactions of
 Diiodo(tert-butyl)(isopropyl)phosphonium Cations with \m~2~- to
 \m~5~-Bridging Iodide Anions. Formation of Chains, Helices, and Columnar
 Structures
;
_journal_name_full 'Inorganic Chemistry'
_journal_page_first 443
_journal_page_last 448
_journal_paper_doi 10.1021/ic9603058
_journal_volume 36
_journal_year 1997
_chemical_formula_sum 'C7 H16 I3.25 P'
_chemical_formula_weight 543.59
_chemical_name_systematic
;
 ?
;
_space_group_IT_number 130
_symmetry_cell_setting tetragonal
_symmetry_space_group_name_Hall '-P 4a 2ac'
_symmetry_space_group_name_H-M 'P 4/n c c :2'
_atom_sites_solution_hydrogens geom
_atom_sites_solution_primary direct
_atom_sites_solution_secondary difmap
_audit_creation_method SHELXL
_cell_angle_alpha 90.00
_cell_angle_beta 90.00
_cell_angle_gamma 90.00
_cell_formula_units_Z 16
_cell_length_a 19.730(3)
_cell_length_b 19.730(3)
_cell_length_c 14.485(4)
_cell_measurement_reflns_used 52
_cell_measurement_temperature 143(2)
_cell_measurement_theta_max 11.5
_cell_measurement_theta_min 10
_cell_volume 5639(2)
_computing_cell_refinement DIF4
_computing_data_collection DIF4
_computing_data_reduction REDU4
_computing_molecular_graphics 'SIEMENS XP'
_computing_publication_material 'SHELXL-93 (Sheldrick, 1993)'
_computing_structure_refinement 'SHELXL-93 (Sheldrick, 1993)'
_computing_structure_solution 'SHELXS-86 (Sheldrick, 1990)'
_diffrn_ambient_temperature 143(2)
_diffrn_measurement_device 'STOE STADI-4'
_diffrn_measurement_method Omega-Scans
_diffrn_radiation_monochromator graphite
_diffrn_radiation_source 'fine-focus sealed tube'
_diffrn_radiation_type MoK\a
_diffrn_radiation_wavelength 0.71073
_diffrn_reflns_av_R_equivalents 0.0305
_diffrn_reflns_av_sigmaI/netI 0.0352
_diffrn_reflns_limit_h_max 8
_diffrn_reflns_limit_h_min -23
_diffrn_reflns_limit_k_max 23
_diffrn_reflns_limit_k_min 0
_diffrn_reflns_limit_l_max 17
_diffrn_reflns_limit_l_min 0
_diffrn_reflns_number 4788
_diffrn_reflns_theta_max 25.02
_diffrn_reflns_theta_min 3.17
_diffrn_standards_interval_time 60
_diffrn_standards_number 3
_exptl_absorpt_coefficient_mu 7.271
_exptl_absorpt_correction_T_max 0.547
_exptl_absorpt_correction_T_min 0.447
_exptl_absorpt_correction_type Psi-Scans
_exptl_crystal_colour 'dark red'
_exptl_crystal_density_diffrn 2.561
_exptl_crystal_description prism
_exptl_crystal_F_000 3924
_exptl_crystal_size_max 0.50
_exptl_crystal_size_mid 0.35
_exptl_crystal_size_min 0.35
_refine_diff_density_max 3.012
_refine_diff_density_min -2.283
_refine_diff_density_rms 0.197
_refine_ls_extinction_method none
_refine_ls_goodness_of_fit_all 1.095
_refine_ls_goodness_of_fit_obs 1.130
_refine_ls_hydrogen_treatment 'rigid methyls, other riding'
_refine_ls_matrix_type full
_refine_ls_number_parameters 116
_refine_ls_number_reflns 2493
_refine_ls_number_restraints 0
_refine_ls_restrained_S_all 1.096
_refine_ls_restrained_S_obs 1.130
_refine_ls_R_factor_all 0.0480
_refine_ls_R_factor_obs 0.0356
_refine_ls_shift/esd_max -0.001
_refine_ls_shift/esd_mean 0.000
_refine_ls_structure_factor_coef Fsqd
_refine_ls_weighting_details 'w=1/[\s^2^(Fo^2^)+(0.0242P)^2^+41.9659P] where P=(Fo^2^+2Fc^2^)/3'
_refine_ls_weighting_scheme calc
_refine_ls_wR_factor_all 0.0800
_refine_ls_wR_factor_obs 0.0747
_reflns_number_observed 2068
_reflns_number_total 2494
_reflns_observed_criterion >2sigma(I)
_cod_data_source_file ic9603058_3.cif
_cod_data_source_block oioioi
_cod_depositor_comments
;
The following automatic conversions were performed:

'_geom_bond_publ_flag' value 'Y' changed to 'y' according to the
built-in table from CIF Core dictionary named 'cif_core.dic' version
2.4.1 from 2010-06-29 (11 times).

'_geom_angle_publ_flag' value 'Y'
changed to 'y' according to the built-in table from CIF Core
dictionary named 'cif_core.dic' version 2.4.1 from 2010-06-29 (21
time).

Automatic conversion script
Id: cif_fix_values 1715 2011-07-08 13:25:40Z adriana 

The following automatic conversions were performed:

'_refine_ls_weighting_scheme' value 'calc
w=1/[\s^2^(Fo^2^)+(0.0242P)^2^+41.9659P] where P=(Fo^2^+2Fc^2^)/3'
was changed to 'calc'. New tag '_refine_ls_weighting_details' was
created. The value of the new tag was set to
'w=1/[\s^2^(Fo^2^)+(0.0242P)^2^+41.9659P] where P=(Fo^2^+2Fc^2^)/3'.

Automatic conversion script
Id: cif_fix_values 3143 2015-03-26 13:38:13Z robertas 
;
_cod_original_cell_volume 5638.6(20)
_cod_original_sg_symbol_H-M P4/ncc
_cod_database_code 4323300

loop_
_symmetry_equiv_pos_as_xyz
'x, y, z'
'-x+1/2, -y+1/2, z'
'-y+1/2, x, z'
'y, -x+1/2, z'
'-x, y+1/2, -z+1/2'
'x+1/2, -y, -z+1/2'
'y+1/2, x+1/2, -z+1/2'
'-y, -x, -z+1/2'
'-x, -y, -z'
'x-1/2, y-1/2, -z'
'y-1/2, -x, -z'
'-y, x-1/2, -z'
'x, -y-1/2, z-1/2'
'-x-1/2, y, z-1/2'
'-y-1/2, -x-1/2, z-1/2'
'y, x, z-1/2'

loop_
_atom_site_aniso_label
_atom_site_aniso_U_11
_atom_site_aniso_U_22
_atom_site_aniso_U_33
_atom_site_aniso_U_23
_atom_site_aniso_U_13
_atom_site_aniso_U_12
I1 0.0249(3) 0.0240(3) 0.0297(3) 0.0004(2) -0.0084(2) 0.0013(2)
I2 0.0293(3) 0.0222(3) 0.0245(3) 0.0036(2) -0.0051(2) -0.0030(2)
I3 0.0274(3) 0.0274(3) 0.0252(4) 0.0071(2) 0.0071(2) 0.0023(3)
I4 0.0277(3) 0.0277(3) 0.0302(6) 0.000 0.000 0.0026(5)
I5 0.0344(9) 0.0344(9) 0.093(3) 0.000 0.000 0.000
I6 0.0451(12) 0.0451(12) 0.097(3) 0.000 0.000 0.000
I7 0.025(3) 0.025(3) 0.245(8) 0.000 0.000 0.000
I8 0.018(3) 0.018(3) 0.723(33) 0.000 0.000 0.000
P 0.0220(10) 0.0195(10) 0.0201(10) 0.0013(8) -0.0042(8) 0.0000(8)
C1 0.027(4) 0.017(4) 0.020(4) 0.000(3) -0.007(3) -0.002(3)
C2 0.030(5) 0.040(5) 0.036(5) -0.002(4) -0.008(4) -0.006(4)
C3 0.042(6) 0.033(5) 0.046(6) -0.011(5) 0.011(5) 0.002(4)
C4 0.055(6) 0.022(5) 0.033(5) 0.002(4) -0.008(5) -0.001(4)
C5 0.029(5) 0.043(5) 0.013(4) 0.003(4) -0.006(3) 0.004(4)
C6 0.056(6) 0.040(6) 0.028(5) -0.007(4) -0.001(5) 0.019(5)
C7 0.065(8) 0.060(7) 0.041(6) 0.010(5) 0.021(6) -0.008(6)

loop_
_atom_site_label
_atom_site_type_symbol
_atom_site_fract_x
_atom_site_fract_y
_atom_site_fract_z
_atom_site_U_iso_or_equiv
_atom_site_thermal_displace_type
_atom_site_occupancy
_atom_site_calc_flag
_atom_site_refinement_flags
_atom_site_disorder_group
I1 I 0.61690(3) 0.23508(3) 0.58376(4) 0.02619(15) Uani 1 d . .
I2 I 0.52541(3) 0.33560(3) 0.38085(4) 0.02534(15) Uani 1 d . .
I3 I 0.52656(3) 0.47344(3) 0.2500 0.0267(2) Uani 1 d S .
I4 I 0.7500 0.2500 0.7500 0.0285(3) Uani 1 d S .
I5 I 0.2500 0.2500 0.7467(3) 0.0541(8) Uani 0.50 d SP .
I6 I 0.2500 0.2500 0.3323(3) 0.0623(9) Uani 0.50 d SP .
I7 I 0.2500 0.2500 0.5141(9) 0.098(3) Uani 0.50 d SP .
I8 I 0.2500 0.2500 1.0322(17) 0.253(11) Uani 0.50 d SP .
P P 0.51673(10) 0.24126(10) 0.48835(14) 0.0205(4) Uani 1 d . .
C1 C 0.5044(4) 0.1619(4) 0.4210(5) 0.021(2) Uani 1 d . .
C2 C 0.4339(4) 0.1664(5) 0.3755(6) 0.035(2) Uani 1 d . .
H2A H 0.4309(11) 0.2080(15) 0.3389(31) 0.042 Uiso 1 calc R .
H2B H 0.3989(5) 0.1668(29) 0.4235(7) 0.042 Uiso 1 calc R .
H2C H 0.4271(12) 0.1271(15) 0.3352(30) 0.042 Uiso 1 calc R .
C3 C 0.5601(5) 0.1581(5) 0.3458(7) 0.040(2) Uani 1 d . .
H3A H 0.5572(19) 0.1981(15) 0.3059(25) 0.048 Uiso 1 calc R .
H3B H 0.5536(18) 0.1171(16) 0.3086(26) 0.048 Uiso 1 calc R .
H3C H 0.6048(5) 0.1566(30) 0.3753(7) 0.048 Uiso 1 calc R .
C4 C 0.5088(5) 0.0998(4) 0.4823(6) 0.037(2) Uani 1 d . .
H4A H 0.5529(12) 0.0990(16) 0.5134(30) 0.044 Uiso 1 calc R .
H4B H 0.5038(29) 0.0589(4) 0.4446(8) 0.044 Uiso 1 calc R .
H4C H 0.4726(18) 0.1013(15) 0.5286(25) 0.044 Uiso 1 calc R .
C5 C 0.4452(4) 0.2617(4) 0.5649(5) 0.028(2) Uani 1 d . .
H5 H 0.4037(4) 0.2660(4) 0.5257(5) 0.034 Uiso 1 calc R .
C6 C 0.4581(5) 0.3308(5) 0.6107(6) 0.041(2) Uani 1 d . .
H6A H 0.4650(30) 0.3653(7) 0.5629(6) 0.049 Uiso 1 calc R .
H6B H 0.4986(18) 0.3280(9) 0.6498(32) 0.049 Uiso 1 calc R .
H6C H 0.4189(13) 0.3432(14) 0.6487(32) 0.049 Uiso 1 calc R .
C7 C 0.4317(6) 0.2079(6) 0.6366(7) 0.055(3) Uani 1 d . .
H7A H 0.4735(10) 0.1982(25) 0.6706(32) 0.066 Uiso 1 calc R .
H7B H 0.4158(33) 0.1665(12) 0.6061(8) 0.066 Uiso 1 calc R .
H7C H 0.3969(25) 0.2240(15) 0.6796(28) 0.066 Uiso 1 calc R .

loop_
_atom_type_symbol
_atom_type_description
_atom_type_scat_dispersion_real
_atom_type_scat_dispersion_imag
_atom_type_scat_source
C C 0.0033 0.0016 'International Tables Vol C Tables 4.2.6.8 and 6.1.1.4'
H H 0.0000 0.0000 'International Tables Vol C Tables 4.2.6.8 and 6.1.1.4'
P P 0.1023 0.0942 'International Tables Vol C Tables 4.2.6.8 and 6.1.1.4'
I I -0.4742 1.8119 'International Tables Vol C Tables 4.2.6.8 and 6.1.1.4'

loop_
_geom_angle_atom_site_label_1
_geom_angle_atom_site_label_2
_geom_angle_atom_site_label_3
_geom_angle
_geom_angle_site_symmetry_1
_geom_angle_site_symmetry_3
_geom_angle_publ_flag
P I1 I4 169.28(5) . . y
P I2 I3 173.79(5) . . y
I2 I3 I2 109.77(3) 8_665 . y
I1 I4 I1 125.07(2) 8_666 . y
I1 I4 I1 95.32(3) . 2_655 y
I1 I4 I1 109.43(2) . 7_546 y
C5 P C1 113.6(4) . . y
C5 P I1 107.1(3) . . y
C1 P I1 111.4(3) . . y
C5 P I2 105.8(3) . . y
C1 P I2 108.5(3) . . y
I1 P I2 110.33(8) . . y
C4 C1 C2 110.4(7) . . y
C4 C1 C3 109.3(7) . . y
C2 C1 C3 110.0(7) . . y
C4 C1 P 111.4(6) . . y
C2 C1 P 107.1(6) . . y
C3 C1 P 108.5(6) . . y
C7 C5 C6 110.8(7) . . y
C7 C5 P 113.4(7) . . y
C6 C5 P 109.1(6) . . y

loop_
_geom_bond_atom_site_label_1
_geom_bond_atom_site_label_2
_geom_bond_distance
_geom_bond_site_symmetry_2
_geom_bond_publ_flag
I1 P 2.415(2) . y
I1 I4 3.5751(7) . y
I2 P 2.433(2) . y
I2 I3 3.3149(8) . y
P C5 1.839(8) . y
P C1 1.861(8) . y
C1 C4 1.516(11) . y
C1 C2 1.541(11) . y
C1 C3 1.550(12) . y
C5 C7 1.509(12) . y
C5 C6 1.538(12) . y
